data_1560323
loop_
_publ_author_name
'Hao, Yanhuan'
'Wang, Jiawei'
'Wei, Zhenhong'
'Yu, Hui'
'Cai, Hu'

_publ_section_title
;
 The influence of stoichiometry on the structure and fluorescence of two
 organic--inorganic hybrid complexes incorporating of
 2-(2-aminoethyl)-1-methylpyrrolidine and lead iodide
;
_journal_name_full 'Journal of Solid State Chemistry'
_journal_page_first 184
_journal_page_last 188
_journal_paper_doi 10.1016/j.jssc.2017.09.007
_journal_volume 256
_journal_year 2017
_chemical_formula_moiety 'I26 Pb7, 6(C7 H18 N2)'
_chemical_formula_sum 'C42 H108 I26 N12 Pb7'
_chemical_formula_weight 5531.20
_space_group_IT_number 2
_space_group_name_Hall '-P 1'
_space_group_name_H-M_alt 'P -1'
_symmetry_cell_setting triclinic
_symmetry_space_group_name_Hall '-P 1'
_symmetry_space_group_name_H-M 'P -1'
_atom_sites_solution_hydrogens geom
_atom_sites_solution_primary direct
_atom_sites_solution_secondary difmap
_audit_creation_method SHELXL-97
_cell_angle_alpha 81.436(12)
_cell_angle_beta 89.689(12)
_cell_angle_gamma 74.665(13)
_cell_formula_units_Z 1
_cell_length_a 8.755(10)
_cell_length_b 12.489(14)
_cell_length_c 27.16(3)
_cell_measurement_reflns_used 5406
_cell_measurement_temperature 296(2)
_cell_measurement_theta_max 26.44
_cell_measurement_theta_min 2.41
_cell_volume 2830(6)
_computing_cell_refinement 'Bruker SMART'
_computing_data_collection 'Bruker SMART'
_computing_data_reduction 'Bruker SAINT'
_computing_molecular_graphics 'Bruker SHELXTL'
_computing_publication_material 'Bruker SHELXTL'
_computing_structure_refinement 'Bruker SHELXTL'
_computing_structure_solution 'Bruker SHELXTL'
_diffrn_ambient_temperature 296(2)
_diffrn_measured_fraction_theta_full 0.927
_diffrn_measured_fraction_theta_max 0.927
_diffrn_measurement_device_type 'CCD area detector'
_diffrn_measurement_method 'phi and omega scans'
_diffrn_radiation_monochromator graphite
_diffrn_radiation_source 'fine-focus sealed tube'
_diffrn_radiation_type MoK\a
_diffrn_radiation_wavelength 0.71073
_diffrn_reflns_av_R_equivalents 0.0590
_diffrn_reflns_av_sigmaI/netI 0.0993
_diffrn_reflns_limit_h_max 10
_diffrn_reflns_limit_h_min -10
_diffrn_reflns_limit_k_max 15
_diffrn_reflns_limit_k_min -15
_diffrn_reflns_limit_l_max 34
_diffrn_reflns_limit_l_min -34
_diffrn_reflns_number 21952
_diffrn_reflns_theta_full 27.19
_diffrn_reflns_theta_max 27.19
_diffrn_reflns_theta_min 0.76
_exptl_absorpt_coefficient_mu 17.493
_exptl_absorpt_correction_T_max 0.018
_exptl_absorpt_correction_T_min 0.010
_exptl_absorpt_correction_type multi-scan
_exptl_crystal_colour red
_exptl_crystal_density_diffrn 3.246
_exptl_crystal_density_method 'not measured'
_exptl_crystal_description block
_exptl_crystal_F_000 2396
_exptl_crystal_size_max 0.28
_exptl_crystal_size_mid 0.25
_exptl_crystal_size_min 0.23
_refine_diff_density_max 3.399
_refine_diff_density_min -3.975
_refine_diff_density_rms 0.520
_refine_ls_extinction_method none
_refine_ls_goodness_of_fit_ref 1.101
_refine_ls_hydrogen_treatment constr
_refine_ls_matrix_type full
_refine_ls_number_parameters 399
_refine_ls_number_reflns 11659
_refine_ls_number_restraints 15
_refine_ls_restrained_S_all 1.101
_refine_ls_R_factor_all 0.0943
_refine_ls_R_factor_gt 0.0632
_refine_ls_shift/su_max 0.001
_refine_ls_shift/su_mean 0.000
_refine_ls_structure_factor_coef Fsqd
_refine_ls_weighting_details 'calc w=1/[\s^2^(Fo^2^)+(0.0864P)^2^+11.2135P] where P=(Fo^2^+2Fc^2^)/3'
_refine_ls_weighting_scheme calc
_refine_ls_wR_factor_gt 0.1709
_refine_ls_wR_factor_ref 0.1969
_reflns_number_gt 8237
_reflns_number_total 11659
_reflns_threshold_expression >2sigma(I)
_cod_data_source_file JSSC-2017-256-184.cif
_cod_data_source_block 1
_cod_original_cell_volume 2830(5)
_cod_database_code 1560323

loop_
_symmetry_equiv_pos_as_xyz
'x, y, z'
'-x, -y, -z'

loop_
_atom_site_label
_atom_site_type_symbol
_atom_site_fract_x
_atom_site_fract_y
_atom_site_fract_z
_atom_site_U_iso_or_equiv
_atom_site_adp_type
_atom_site_occupancy
_atom_site_symmetry_multiplicity
_atom_site_calc_flag
_atom_site_refinement_flags
_atom_site_disorder_assembly
_atom_site_disorder_group
Pb1 Pb -0.5000 0.5000 1.0000 0.0258(2) Uani 1 2 d S . .
Pb2 Pb 0.08122(7) 0.34072(6) 0.85193(2) 0.02699(17) Uani 1 1 d . . .
Pb3 Pb 0.64818(8) 0.20111(6) 0.69943(2) 0.03171(18) Uani 1 1 d . . .
Pb4 Pb 0.59018(9) 0.33584(7) 0.55102(3) 0.0419(2) Uani 1 1 d . . .
I1 I -0.11992(18) 0.22536(14) 0.78978(7) 0.0657(5) Uani 1 1 d . . .
I2 I 0.91262(15) 0.19510(13) 0.62130(5) 0.0492(4) Uani 1 1 d . . .
I3 I 0.40322(18) 0.17741(14) 0.61897(5) 0.0535(4) Uani 1 1 d . . .
I4 I 0.73078(19) -0.05822(13) 0.74042(6) 0.0575(4) Uani 1 1 d . . .
I5 I 0.52520(18) 0.47403(12) 0.65319(5) 0.0493(4) Uani 1 1 d . . .
I6 I -0.04814(19) 0.57154(12) 0.77028(5) 0.0519(4) Uani 1 1 d . . .
I7 I 0.37647(17) 0.27051(13) 0.78411(5) 0.0506(4) Uani 1 1 d . . .
I8 I -0.56635(16) 0.75840(11) 0.95158(5) 0.0441(3) Uani 1 1 d . . .
I9 I 0.21845(15) 0.11267(11) 0.92503(5) 0.0383(3) Uani 1 1 d . . .
I10 I -0.72141(14) 0.46730(11) 0.91196(5) 0.0392(3) Uani 1 1 d . . .
I11 I -0.22687(14) 0.42712(11) 0.92006(5) 0.0389(3) Uani 1 1 d . . .
I12 I 0.75155(16) 0.51794(13) 0.49380(5) 0.0467(3) Uani 1 1 d . . .
I13 I 0.6750(3) 0.18422(18) 0.46905(7) 0.0882(6) Uani 1 1 d . . .
N1 N 0.414(2) -0.1907(14) 0.0856(8) 0.059(5) Uani 1 1 d . . .
H1D H 0.4443 -0.2198 0.0580 0.089 Uiso 1 1 calc R . .
H1E H 0.3921 -0.2432 0.1084 0.089 Uiso 1 1 calc R . .
H1F H 0.4907 -0.1662 0.0973 0.089 Uiso 1 1 calc R . .
N2 N 0.1690(19) 0.2192(13) 0.0691(6) 0.038(4) Uani 1 1 d . . .
H2 H 0.2723 0.2126 0.0618 0.046 Uiso 1 1 calc R . .
N3 N 0.340(2) 0.9114(19) 0.7581(8) 0.067(6) Uani 1 1 d . . .
H3F H 0.4396 0.9146 0.7503 0.080 Uiso 1 1 calc R . .
N4 N 0.575(2) 0.4992(15) 0.7926(9) 0.068(6) Uani 1 1 d . . .
H4D H 0.6621 0.5186 0.7827 0.102 Uiso 1 1 calc R . .
H4E H 0.5647 0.4428 0.7775 0.102 Uiso 1 1 calc R . .
H4F H 0.5819 0.4775 0.8254 0.102 Uiso 1 1 calc R . .
N5 N 0.903(5) 0.801(3) 0.5587(9) 0.159(17) Uani 1 1 d . . .
H5 H 1.0105 0.7868 0.5572 0.191 Uiso 1 1 calc R . .
N6 N 1.103(4) 0.419(2) 0.6702(10) 0.153(17) Uani 1 1 d . . .
H6D H 1.0796 0.3535 0.6737 0.229 Uiso 1 1 calc R . .
H6E H 1.0915 0.4459 0.6990 0.229 Uiso 1 1 calc R . .
H6F H 1.2029 0.4102 0.6610 0.229 Uiso 1 1 calc R . .
C1 C 0.269(2) -0.0952(17) 0.0740(8) 0.044(5) Uani 1 1 d . . .
H1A H 0.2345 -0.0900 0.0396 0.053 Uiso 1 1 calc R . .
H1B H 0.1844 -0.1098 0.0950 0.053 Uiso 1 1 calc R . .
C2 C 0.296(2) 0.0137(16) 0.0817(8) 0.043(5) Uani 1 1 d . . .
H2A H 0.3757 0.0315 0.0593 0.051 Uiso 1 1 calc R . .
H2B H 0.3348 0.0084 0.1157 0.051 Uiso 1 1 calc R . .
C3 C 0.1406(19) 0.1059(15) 0.0718(6) 0.028(4) Uani 1 1 d . . .
H3 H 0.0901 0.1003 0.0405 0.033 Uiso 1 1 calc R . .
C4 C 0.024(3) 0.1051(19) 0.1139(9) 0.062(7) Uani 1 1 d . . .
H4A H -0.0761 0.0995 0.1008 0.075 Uiso 1 1 calc R . .
H4B H 0.0655 0.0399 0.1390 0.075 Uiso 1 1 calc R . .
C5 C -0.004(2) 0.2108(16) 0.1376(7) 0.041(5) Uani 1 1 d . . .
H5A H -0.0047 0.1943 0.1737 0.049 Uiso 1 1 calc R . .
H5B H -0.1027 0.2650 0.1253 0.049 Uiso 1 1 calc R . .
C6 C 0.145(2) 0.2538(17) 0.1197(7) 0.037(4) Uani 1 1 d . . .
H6A H 0.1228 0.3347 0.1178 0.045 Uiso 1 1 calc R . .
H6B H 0.2368 0.2179 0.1418 0.045 Uiso 1 1 calc R . .
C7 C 0.068(3) 0.3060(16) 0.0295(7) 0.048(5) Uani 1 1 d . . .
H7A H -0.0372 0.3313 0.0411 0.072 Uiso 1 1 calc R . .
H7B H 0.0640 0.2734 -0.0002 0.072 Uiso 1 1 calc R . .
H7C H 0.1132 0.3686 0.0222 0.072 Uiso 1 1 calc R . .
C8 C 0.439(3) 0.594(2) 0.7801(9) 0.079(9) Uani 1 1 d . . .
H8A H 0.3999 0.5904 0.7472 0.095 Uiso 1 1 calc R . .
H8B H 0.3573 0.5838 0.8032 0.095 Uiso 1 1 calc R . .
C9 C 0.456(3) 0.705(3) 0.7800(12) 0.084(9) Uani 1 1 d . . .
H9A H 0.4723 0.7142 0.8142 0.101 Uiso 1 1 calc R . .
H9B H 0.5514 0.7102 0.7626 0.101 Uiso 1 1 calc R . .
C10 C 0.328(3) 0.7962(18) 0.7581(7) 0.047(5) Uani 1 1 d . . .
H10 H 0.2318 0.7890 0.7751 0.056 Uiso 1 1 calc R . .
C11 C 0.299(4) 0.798(3) 0.7028(10) 0.093(10) Uani 1 1 d . . .
H11A H 0.3974 0.7624 0.6882 0.111 Uiso 1 1 calc R . .
H11B H 0.2227 0.7567 0.6982 0.111 Uiso 1 1 calc R . .
C12 C 0.241(4) 0.913(3) 0.6783(10) 0.093(10) Uani 1 1 d . . .
H12A H 0.1369 0.9256 0.6626 0.112 Uiso 1 1 calc R . .
H12B H 0.3127 0.9319 0.6532 0.112 Uiso 1 1 calc R . .
C13 C 0.232(4) 0.985(3) 0.7213(10) 0.096(11) Uani 1 1 d . . .
H13A H 0.2640 1.0528 0.7104 0.115 Uiso 1 1 calc R . .
H13B H 0.1253 1.0048 0.7337 0.115 Uiso 1 1 calc R . .
C14 C 0.301(5) 0.952(2) 0.8078(11) 0.123(16) Uani 1 1 d . . .
H14A H 0.3141 1.0263 0.8061 0.184 Uiso 1 1 calc R . .
H14B H 0.3721 0.9021 0.8334 0.184 Uiso 1 1 calc R . .
H14C H 0.1941 0.9525 0.8155 0.184 Uiso 1 1 calc R . .
C15 C 1.002(4) 0.495(3) 0.6338(10) 0.101(12) Uani 1 1 d . . .
H15A H 0.8940 0.5006 0.6440 0.121 Uiso 1 1 calc R . .
H15B H 1.0138 0.4625 0.6033 0.121 Uiso 1 1 calc R . .
C16 C 1.020(3) 0.616(3) 0.6212(11) 0.074(8) Uani 1 1 d . . .
H16A H 1.0252 0.6451 0.6520 0.089 Uiso 1 1 calc R . .
H16B H 1.1193 0.6125 0.6049 0.089 Uiso 1 1 calc R . .
C17 C 0.885(4) 0.697(2) 0.5876(8) 0.069(8) Uani 1 1 d . . .
H17 H 0.8486 0.6540 0.5648 0.082 Uiso 1 1 calc R . .
C18 C 0.739(4) 0.743(3) 0.6236(19) 0.150(15) Uani 1 1 d U . .
H18A H 0.6515 0.7111 0.6195 0.180 Uiso 1 1 calc R . .
H18B H 0.7738 0.7275 0.6584 0.180 Uiso 1 1 calc R . .
C19 C 0.696(6) 0.863(4) 0.606(2) 0.174(16) Uani 1 1 d U . .
H19A H 0.6470 0.9050 0.6314 0.209 Uiso 1 1 calc R . .
H19B H 0.6227 0.8809 0.5770 0.209 Uiso 1 1 calc R . .
C20 C 0.864(6) 0.892(3) 0.5899(18) 0.152(15) Uani 1 1 d U . .
H20A H 0.8499 0.9660 0.5709 0.183 Uiso 1 1 calc R . .
H20B H 0.9378 0.8796 0.6179 0.183 Uiso 1 1 calc R . .
C21 C 0.855(4) 0.819(3) 0.5062(10) 0.097(11) Uani 1 1 d . . .
H21A H 0.8973 0.7513 0.4923 0.146 Uiso 1 1 calc R . .
H21B H 0.8936 0.8785 0.4886 0.146 Uiso 1 1 calc R . .
H21C H 0.7411 0.8393 0.5030 0.146 Uiso 1 1 calc R . .

loop_
_atom_site_aniso_label
_atom_site_aniso_U_11
_atom_site_aniso_U_22
_atom_site_aniso_U_33
_atom_site_aniso_U_23
_atom_site_aniso_U_13
_atom_site_aniso_U_12
Pb1 0.0254(5) 0.0269(5) 0.0257(4) -0.0082(4) 0.0020(4) -0.0057(4)
Pb2 0.0249(3) 0.0302(4) 0.0256(3) -0.0089(3) 0.0010(3) -0.0045(3)
Pb3 0.0304(4) 0.0370(4) 0.0269(3) -0.0050(3) 0.0015(3) -0.0075(3)
Pb4 0.0444(5) 0.0464(5) 0.0315(4) -0.0009(3) -0.0010(3) -0.0088(4)
I1 0.0572(9) 0.0536(10) 0.0871(12) -0.0355(9) -0.0356(8) -0.0020(7)
I2 0.0320(7) 0.0607(10) 0.0453(8) -0.0024(7) 0.0103(6) 0.0011(6)
I3 0.0559(9) 0.0645(11) 0.0458(8) 0.0043(7) -0.0154(6) -0.0326(8)
I4 0.0606(9) 0.0403(9) 0.0655(10) 0.0104(7) -0.0131(7) -0.0129(7)
I5 0.0602(9) 0.0380(8) 0.0477(8) -0.0067(6) 0.0080(7) -0.0095(7)
I6 0.0700(10) 0.0381(9) 0.0385(7) -0.0035(6) -0.0021(7) -0.0002(7)
I7 0.0489(8) 0.0520(9) 0.0546(8) -0.0188(7) 0.0310(7) -0.0146(7)
I8 0.0419(7) 0.0319(8) 0.0538(8) 0.0047(6) 0.0007(6) -0.0079(6)
I9 0.0446(7) 0.0308(7) 0.0372(7) -0.0035(5) 0.0007(5) -0.0069(6)
I10 0.0330(6) 0.0408(8) 0.0456(7) -0.0154(6) -0.0111(5) -0.0077(5)
I11 0.0290(6) 0.0456(8) 0.0439(7) -0.0164(6) 0.0138(5) -0.0085(6)
I12 0.0409(7) 0.0563(10) 0.0412(7) -0.0022(6) -0.0017(6) -0.0127(7)
I13 0.1194(17) 0.0829(15) 0.0681(12) -0.0344(11) 0.0009(11) -0.0244(13)
N1 0.050(11) 0.018(10) 0.102(16) -0.003(10) -0.012(10) 0.000(8)
N2 0.043(9) 0.032(10) 0.037(9) -0.008(7) 0.009(7) -0.005(7)
N3 0.041(11) 0.077(17) 0.078(15) -0.019(12) 0.008(10) -0.004(11)
N4 0.051(12) 0.025(11) 0.123(19) -0.010(11) -0.026(11) 0.000(9)
N5 0.29(5) 0.08(2) 0.044(14) -0.001(14) 0.03(2) 0.04(3)
N6 0.28(4) 0.054(18) 0.080(18) -0.038(15) -0.08(2) 0.04(2)
C1 0.031(10) 0.039(13) 0.060(13) -0.021(10) 0.013(9) 0.002(9)
C2 0.030(10) 0.033(12) 0.057(13) -0.012(10) 0.000(9) 0.007(8)
C3 0.025(9) 0.025(10) 0.034(9) -0.004(8) 0.001(7) -0.007(7)
C4 0.057(15) 0.039(14) 0.085(18) -0.003(12) 0.035(13) -0.009(11)
C5 0.040(11) 0.031(12) 0.046(12) 0.010(9) -0.001(9) -0.006(9)
C6 0.042(11) 0.039(12) 0.033(10) -0.007(9) 0.003(8) -0.012(9)
C7 0.071(15) 0.020(11) 0.045(12) 0.002(9) -0.010(10) -0.002(10)
C8 0.10(2) 0.056(19) 0.047(14) 0.014(13) -0.005(14) 0.021(16)
C9 0.074(19) 0.08(2) 0.10(2) -0.026(18) -0.036(16) -0.012(16)
C10 0.052(13) 0.040(14) 0.037(11) 0.000(9) -0.002(9) 0.003(10)
C11 0.13(3) 0.10(3) 0.055(17) -0.022(17) -0.001(17) -0.04(2)
C12 0.12(3) 0.08(2) 0.067(19) 0.022(16) -0.046(17) -0.015(19)
C13 0.13(3) 0.12(3) 0.051(16) 0.009(17) -0.024(17) -0.08(2)
C14 0.24(4) 0.039(17) 0.09(2) -0.036(16) 0.11(3) -0.03(2)
C15 0.12(3) 0.15(4) 0.051(17) -0.05(2) 0.033(18) -0.06(3)
C16 0.055(16) 0.09(2) 0.09(2) -0.040(18) 0.019(15) -0.029(15)
C17 0.12(2) 0.073(19) 0.036(12) -0.017(12) 0.018(14) -0.069(18)
C18 0.09(2) 0.10(3) 0.24(4) 0.00(3) 0.05(3) 0.00(2)
C19 0.17(3) 0.12(3) 0.20(4) -0.01(3) 0.01(3) 0.01(3)
C20 0.19(4) 0.08(3) 0.17(4) -0.03(2) 0.07(3) -0.01(3)
C21 0.10(2) 0.16(3) 0.048(16) -0.033(18) 0.013(15) -0.05(2)

loop_
_atom_type_symbol
_atom_type_description
_atom_type_scat_dispersion_real
_atom_type_scat_dispersion_imag
_atom_type_scat_source
C C 0.0033 0.0016 'International Tables Vol C Tables 4.2.6.8 and 6.1.1.4'
H H 0.0000 0.0000 'International Tables Vol C Tables 4.2.6.8 and 6.1.1.4'
N N 0.0061 0.0033 'International Tables Vol C Tables 4.2.6.8 and 6.1.1.4'
I I -0.4742 1.8119 'International Tables Vol C Tables 4.2.6.8 and 6.1.1.4'
Pb Pb -3.3944 10.1111 'International Tables Vol C Tables 4.2.6.8 and 6.1.1.4'

loop_
_geom_angle_atom_site_label_1
_geom_angle_atom_site_label_2
_geom_angle_atom_site_label_3
_geom_angle
_geom_angle_site_symmetry_1
_geom_angle_site_symmetry_3
I8 Pb1 I8 180.0 . 2_467
I8 Pb1 I10 88.26(6) . .
I8 Pb1 I10 91.74(6) 2_467 .
I8 Pb1 I10 91.74(6) . 2_467
I8 Pb1 I10 88.26(6) 2_467 2_467
I10 Pb1 I10 180.000(1) . 2_467
I8 Pb1 I11 89.09(5) . 2_467
I8 Pb1 I11 90.91(5) 2_467 2_467
I10 Pb1 I11 98.65(9) . 2_467
I10 Pb1 I11 81.35(9) 2_467 2_467
I8 Pb1 I11 90.91(5) . .
I8 Pb1 I11 89.09(5) 2_467 .
I10 Pb1 I11 81.35(9) . .
I10 Pb1 I11 98.65(9) 2_467 .
I11 Pb1 I11 180.0 2_467 .
I9 Pb2 I7 88.53(7) . .
I9 Pb2 I1 91.34(9) . .
I7 Pb2 I1 90.84(9) . .
I9 Pb2 I10 91.03(8) . 1_655
I7 Pb2 I10 89.34(8) . 1_655
I1 Pb2 I10 177.63(5) . 1_655
I9 Pb2 I11 94.11(7) . .
I7 Pb2 I11 177.08(4) . .
I1 Pb2 I11 90.34(9) . .
I10 Pb2 I11 89.37(8) 1_655 .
I9 Pb2 I6 176.45(4) . .
I7 Pb2 I6 88.14(7) . .
I1 Pb2 I6 87.51(9) . .
I10 Pb2 I6 90.13(8) 1_655 .
I11 Pb2 I6 89.25(7) . .
I2 Pb3 I4 98.31(5) . .
I2 Pb3 I3 91.91(10) . .
I4 Pb3 I3 91.50(6) . .
I2 Pb3 I1 92.77(10) . 1_655
I4 Pb3 I1 87.65(6) . 1_655
I3 Pb3 I1 175.31(5) . 1_655
I2 Pb3 I7 165.86(5) . .
I4 Pb3 I7 94.00(6) . .
I3 Pb3 I7 94.70(10) . .
I1 Pb3 I7 80.76(9) 1_655 .
I2 Pb3 I5 84.74(5) . .
I4 Pb3 I5 174.38(4) . .
I3 Pb3 I5 83.66(6) . .
I1 Pb3 I5 96.95(6) 1_655 .
I7 Pb3 I5 83.59(6) . .
I13 Pb4 I12 92.30(9) . .
I13 Pb4 I12 97.80(7) . 2_666
I12 Pb4 I12 90.67(8) . 2_666
I13 Pb4 I3 95.60(9) . .
I12 Pb4 I3 171.87(5) . .
I12 Pb4 I3 86.40(8) 2_666 .
I13 Pb4 I2 93.13(8) . .
I12 Pb4 I2 94.79(8) . .
I12 Pb4 I2 167.58(4) 2_666 .
I3 Pb4 I2 86.68(8) . .
Pb2 I1 Pb3 158.03(7) . 1_455
Pb3 I2 Pb4 78.88(9) . .
Pb3 I3 Pb4 79.53(8) . .
Pb2 I7 Pb3 171.66(6) . .
Pb2 I10 Pb1 157.35(5) 1_455 .
Pb1 I11 Pb2 172.55(5) . .
Pb4 I12 Pb4 89.33(8) . 2_666
C1 N1 H1D 109.5 . .
C1 N1 H1E 109.5 . .
H1D N1 H1E 109.5 . .
C1 N1 H1F 109.5 . .
H1D N1 H1F 109.5 . .
H1E N1 H1F 109.5 . .
C3 N2 C6 108.2(14) . .
C3 N2 C7 113.4(15) . .
C6 N2 C7 111.8(15) . .
C3 N2 H2 107.7 . .
C6 N2 H2 107.7 . .
C7 N2 H2 107.7 . .
C13 N3 C10 109(2) . .
C13 N3 C14 108(2) . .
C10 N3 C14 113.0(19) . .
C13 N3 H3F 108.8 . .
C10 N3 H3F 108.8 . .
C14 N3 H3F 108.8 . .
C8 N4 H4D 109.5 . .
C8 N4 H4E 109.5 . .
H4D N4 H4E 109.5 . .
C8 N4 H4F 109.5 . .
H4D N4 H4F 109.5 . .
H4E N4 H4F 109.5 . .
C21 N5 C17 115(3) . .
C21 N5 C20 122(3) . .
C17 N5 C20 109(3) . .
C21 N5 H5 102.0 . .
C17 N5 H5 102.0 . .
C20 N5 H5 102.0 . .
C15 N6 H6D 109.5 . .
C15 N6 H6E 109.5 . .
H6D N6 H6E 109.5 . .
C15 N6 H6F 109.5 . .
H6D N6 H6F 109.5 . .
H6E N6 H6F 109.5 . .
C2 C1 N1 112.3(16) . .
C2 C1 H1A 109.1 . .
N1 C1 H1A 109.1 . .
C2 C1 H1B 109.1 . .
N1 C1 H1B 109.1 . .
H1A C1 H1B 107.9 . .
C1 C2 C3 109.0(16) . .
C1 C2 H2A 109.9 . .
C3 C2 H2A 109.9 . .
C1 C2 H2B 109.9 . .
C3 C2 H2B 109.9 . .
H2A C2 H2B 108.3 . .
N2 C3 C2 110.7(14) . .
N2 C3 C4 102.4(14) . .
C2 C3 C4 114.1(17) . .
N2 C3 H3 109.8 . .
C2 C3 H3 109.8 . .
C4 C3 H3 109.8 . .
C5 C4 C3 111.1(17) . .
C5 C4 H4A 109.4 . .
C3 C4 H4A 109.4 . .
C5 C4 H4B 109.4 . .
C3 C4 H4B 109.4 . .
H4A C4 H4B 108.0 . .
C4 C5 C6 101.0(15) . .
C4 C5 H5A 111.6 . .
C6 C5 H5A 111.6 . .
C4 C5 H5B 111.6 . .
C6 C5 H5B 111.6 . .
H5A C5 H5B 109.4 . .
N2 C6 C5 102.2(14) . .
N2 C6 H6A 111.3 . .
C5 C6 H6A 111.3 . .
N2 C6 H6B 111.3 . .
C5 C6 H6B 111.3 . .
H6A C6 H6B 109.2 . .
N2 C7 H7A 109.5 . .
N2 C7 H7B 109.5 . .
H7A C7 H7B 109.5 . .
N2 C7 H7C 109.5 . .
H7A C7 H7C 109.5 . .
H7B C7 H7C 109.5 . .
C9 C8 N4 119(3) . .
C9 C8 H8A 107.5 . .
N4 C8 H8A 107.5 . .
C9 C8 H8B 107.5 . .
N4 C8 H8B 107.5 . .
H8A C8 H8B 107.0 . .
C10 C9 C8 117(2) . .
C10 C9 H9A 108.0 . .
C8 C9 H9A 108.0 . .
C10 C9 H9B 108.0 . .
C8 C9 H9B 108.0 . .
H9A C9 H9B 107.3 . .
C9 C10 N3 119(2) . .
C9 C10 C11 114(2) . .
N3 C10 C11 100.5(19) . .
C9 C10 H10 107.7 . .
N3 C10 H10 107.7 . .
C11 C10 H10 107.7 . .
C12 C11 C10 110(2) . .
C12 C11 H11A 109.7 . .
C10 C11 H11A 109.7 . .
C12 C11 H11B 109.7 . .
C10 C11 H11B 109.7 . .
H11A C11 H11B 108.2 . .
C11 C12 C13 104(2) . .
C11 C12 H12A 110.9 . .
C13 C12 H12A 110.9 . .
C11 C12 H12B 110.9 . .
C13 C12 H12B 110.9 . .
H12A C12 H12B 109.0 . .
N3 C13 C12 103(3) . .
N3 C13 H13A 111.2 . .
C12 C13 H13A 111.2 . .
N3 C13 H13B 111.2 . .
C12 C13 H13B 111.2 . .
H13A C13 H13B 109.1 . .
N3 C14 H14A 109.5 . .
N3 C14 H14B 109.5 . .
H14A C14 H14B 109.5 . .
N3 C14 H14C 109.5 . .
H14A C14 H14C 109.5 . .
H14B C14 H14C 109.5 . .
N6 C15 C16 119(3) . .
N6 C15 H15A 107.6 . .
C16 C15 H15A 107.6 . .
N6 C15 H15B 107.6 . .
C16 C15 H15B 107.6 . .
H15A C15 H15B 107.0 . .
C17 C16 C15 114(2) . .
C17 C16 H16A 108.7 . .
C15 C16 H16A 108.7 . .
C17 C16 H16B 108.7 . .
C15 C16 H16B 108.7 . .
H16A C16 H16B 107.6 . .
N5 C17 C16 122(3) . .
N5 C17 C18 102(3) . .
C16 C17 C18 107(2) . .
N5 C17 H17 108.1 . .
C16 C17 H17 108.1 . .
C18 C17 H17 108.1 . .
C19 C18 C17 102(3) . .
C19 C18 H18A 111.4 . .
C17 C18 H18A 111.4 . .
C19 C18 H18B 111.4 . .
C17 C18 H18B 111.4 . .
H18A C18 H18B 109.3 . .
C18 C19 C20 105(4) . .
C18 C19 H19A 110.8 . .
C20 C19 H19A 110.8 . .
C18 C19 H19B 110.8 . .
C20 C19 H19B 110.8 . .
H19A C19 H19B 108.8 . .
N5 C20 C19 92(4) . .
N5 C20 H20A 113.4 . .
C19 C20 H20A 113.4 . .
N5 C20 H20B 113.4 . .
C19 C20 H20B 113.4 . .
H20A C20 H20B 110.7 . .
N5 C21 H21A 109.5 . .
N5 C21 H21B 109.5 . .
H21A C21 H21B 109.5 . .
N5 C21 H21C 109.5 . .
H21A C21 H21C 109.5 . .
H21B C21 H21C 109.5 . .

loop_
_geom_bond_atom_site_label_1
_geom_bond_atom_site_label_2
_geom_bond_distance
_geom_bond_site_symmetry_2
Pb1 I8 3.199(3) .
Pb1 I8 3.199(3) 2_467
Pb1 I10 3.225(3) .
Pb1 I10 3.225(3) 2_467
Pb1 I11 3.262(3) 2_467
Pb1 I11 3.262(3) .
Pb2 I9 3.167(3) .
Pb2 I7 3.174(3) .
Pb2 I1 3.182(2) .
Pb2 I10 3.223(2) 1_655
Pb2 I11 3.296(3) .
Pb2 I6 3.302(3) .
Pb3 I2 3.126(3) .
Pb3 I4 3.154(4) .
Pb3 I3 3.169(3) .
Pb3 I1 3.292(3) 1_655
Pb3 I7 3.338(3) .
Pb3 I5 3.340(4) .
Pb4 I13 3.096(3) .
Pb4 I12 3.195(3) .
Pb4 I12 3.202(3) 2_666
Pb4 I3 3.255(3) .
Pb4 I2 3.337(3) .
I1 Pb3 3.292(3) 1_455
I10 Pb2 3.223(2) 1_455
I12 Pb4 3.202(3) 2_666
N1 C1 1.49(2) .
N1 H1D 0.8900 .
N1 H1E 0.8900 .
N1 H1F 0.8900 .
N2 C3 1.49(2) .
N2 C6 1.50(2) .
N2 C7 1.51(2) .
N2 H2 0.9100 .
N3 C13 1.42(3) .
N3 C10 1.47(3) .
N3 C14 1.52(3) .
N3 H3F 0.9100 .
N4 C8 1.44(3) .
N4 H4D 0.8900 .
N4 H4E 0.8900 .
N4 H4F 0.8900 .
N5 C21 1.46(4) .
N5 C17 1.46(4) .
N5 C20 1.48(4) .
N5 H5 0.9100 .
N6 C15 1.39(4) .
N6 H6D 0.8900 .
N6 H6E 0.8900 .
N6 H6F 0.8900 .
C1 C2 1.49(3) .
C1 H1A 0.9700 .
C1 H1B 0.9700 .
C2 C3 1.53(2) .
C2 H2A 0.9700 .
C2 H2B 0.9700 .
C3 C4 1.53(2) .
C3 H3 0.9800 .
C4 C5 1.52(3) .
C4 H4A 0.9700 .
C4 H4B 0.9700 .
C5 C6 1.59(2) .
C5 H5A 0.9700 .
C5 H5B 0.9700 .
C6 H6A 0.9700 .
C6 H6B 0.9700 .
C7 H7A 0.9600 .
C7 H7B 0.9600 .
C7 H7C 0.9600 .
C8 C9 1.43(4) .
C8 H8A 0.9700 .
C8 H8B 0.9700 .
C9 C10 1.43(3) .
C9 H9A 0.9700 .
C9 H9B 0.9700 .
C10 C11 1.52(3) .
C10 H10 0.9800 .
C11 C12 1.45(4) .
C11 H11A 0.9700 .
C11 H11B 0.9700 .
C12 C13 1.56(4) .
C12 H12A 0.9700 .
C12 H12B 0.9700 .
C13 H13A 0.9700 .
C13 H13B 0.9700 .
C14 H14A 0.9600 .
C14 H14B 0.9600 .
C14 H14C 0.9600 .
C15 C16 1.54(4) .
C15 H15A 0.9700 .
C15 H15B 0.9700 .
C16 C17 1.53(4) .
C16 H16A 0.9700 .
C16 H16B 0.9700 .
C17 C18 1.64(4) .
C17 H17 0.9800 .
C18 C19 1.45(5) .
C18 H18A 0.9700 .
C18 H18B 0.9700 .
C19 C20 1.64(6) .
C19 H19A 0.9700 .
C19 H19B 0.9700 .
C20 H20A 0.9700 .
C20 H20B 0.9700 .
C21 H21A 0.9600 .
C21 H21B 0.9600 .
C21 H21C 0.9600 .
